data_4072699
loop_
_publ_author_name
'Ortega-Alfaro, M. Carmen'
'Alcantara, Olga'
'Orrala, Manuel'
'L\'opez-Cort\'es, Jos\'e G.'
'Toscano, Ruben A.'
'Alvarez-Toledano, Cecilio'

_publ_section_title
;
 C&#x2212;S Bond Activation of Two Novel Asymmetric
 \a-azo-Ketenedithioacetals Using Fe2(CO)9
;
_journal_issue 8
_journal_name_full Organometallics
_journal_page_first 1895
_journal_paper_doi 10.1021/om060953r
_journal_volume 26
_journal_year 2007
_chemical_formula_moiety 'C15 H16 Fe2 N2 O6 S2'
_chemical_formula_sum 'C15 H16 Fe2 N2 O6 S2'
_chemical_formula_weight 496.12
_chemical_name_systematic
; 
8-Methyl-6,6,10,10,10-pentacarbonyl-9-tert-butylhydrazono-6,10-
diferra-7-oxa-2,5-dithiapentacycle[4.3.0.1^2,5^.0^1,10^.0^6,10^]
decan-7,9-diene
;
_space_group_IT_number 2
_symmetry_cell_setting triclinic
_symmetry_space_group_name_Hall '-P 1'
_symmetry_space_group_name_H-M 'P -1'
_atom_sites_solution_hydrogens geom
_atom_sites_solution_primary direct
_atom_sites_solution_secondary difmap
_audit_creation_method SHELXL-97
_cell_angle_alpha 97.179(2)
_cell_angle_beta 94.098(2)
_cell_angle_gamma 113.176(2)
_cell_formula_units_Z 2
_cell_length_a 7.519(1)
_cell_length_b 7.918(1)
_cell_length_c 19.177(1)
_cell_measurement_reflns_used 4122
_cell_measurement_temperature 298(2)
_cell_measurement_theta_max 30.84
_cell_measurement_theta_min 2.84
_cell_volume 1032.2(2)
_computing_cell_refinement 'SMART V 5.625 (Bruker, 1999)'
_computing_data_collection 'SMART V 5.625 (Bruker, 1999)'
_computing_data_reduction 'SAINT V 6.23C (Bruker, 1999)'
_computing_molecular_graphics 'SHELXTL V 6.12 (Sheldrick, 2000)'
_computing_publication_material 'SHELXTL V 6.12 (Sheldrick, 2000)'
_computing_structure_refinement 'SHELXTL V 6.12 (Sheldrick, 2000)'
_computing_structure_solution 'SHELXTL V 6.12 (Sheldrick, 2000)'
_diffrn_ambient_temperature 294(2)
_diffrn_detector_area_resol_mean 0.661
_diffrn_measured_fraction_theta_full 0.996
_diffrn_measured_fraction_theta_max 0.996
_diffrn_measurement_device_type 'Bruker Smart Apex CCD diffractometer'
_diffrn_measurement_method '\y and \w-scans'
_diffrn_radiation_monochromator graphite
_diffrn_radiation_source 'fine-focus sealed tube'
_diffrn_radiation_type MoK\a
_diffrn_radiation_wavelength 0.71073
_diffrn_reflns_av_R_equivalents 0.0426
_diffrn_reflns_av_sigmaI/netI 0.0457
_diffrn_reflns_limit_h_max 8
_diffrn_reflns_limit_h_min -8
_diffrn_reflns_limit_k_max 9
_diffrn_reflns_limit_k_min -9
_diffrn_reflns_limit_l_max 22
_diffrn_reflns_limit_l_min -22
_diffrn_reflns_number 12266
_diffrn_reflns_theta_full 25.05
_diffrn_reflns_theta_max 25.05
_diffrn_reflns_theta_min 2.16
_diffrn_standards_decay_% 0
_exptl_absorpt_coefficient_mu 1.639
_exptl_absorpt_correction_T_max 0.9616
_exptl_absorpt_correction_T_min 0.7463
_exptl_absorpt_correction_type multi-scan
_exptl_absorpt_process_details '(Sheldrick, 2004)'
_exptl_crystal_colour dark-red
_exptl_crystal_density_diffrn 1.596
_exptl_crystal_density_method 'not measured'
_exptl_crystal_description plates
_exptl_crystal_F_000 504
_exptl_crystal_size_max 0.186
_exptl_crystal_size_mid 0.168
_exptl_crystal_size_min 0.024
_refine_diff_density_max 0.507
_refine_diff_density_min -0.297
_refine_diff_density_rms 0.080
_refine_ls_extinction_method none
_refine_ls_goodness_of_fit_ref 1.059
_refine_ls_hydrogen_treatment noref
_refine_ls_matrix_type full
_refine_ls_number_parameters 279
_refine_ls_number_reflns 3635
_refine_ls_number_restraints 48
_refine_ls_restrained_S_all 1.057
_refine_ls_R_factor_all 0.0667
_refine_ls_R_factor_gt 0.0501
_refine_ls_shift/su_max 0.000
_refine_ls_shift/su_mean 0.000
_refine_ls_structure_factor_coef Fsqd
_refine_ls_weighting_details 'calc w=1/[\s^2^(Fo^2^)+(0.0598P)^2^+0.2385P] where P=(Fo^2^+2Fc^2^)/3'
_refine_ls_weighting_scheme calc
_refine_ls_wR_factor_gt 0.1087
_refine_ls_wR_factor_ref 0.1161
_reflns_number_gt 2910
_reflns_number_total 3635
_reflns_threshold_expression >2sigma(I)
_cod_data_source_file om060953rsi20061016_062004.cif
_cod_data_source_block 217ATC04
_cod_depositor_comments
;
The following automatic conversions were performed:

'_symmetry_cell_setting' value 'Triclinic' changed to 'triclinic'
according to /home/saulius/struct/CIF-dictionaries/cif_core.dic
dictionary named 'cif_core.dic' version 2.4.1 from 2010-06-29.

Automatic conversion script
Id: cif_fix_values 1715 2011-07-08 13:25:40Z adriana 
;
_cod_database_code 4072699

loop_
_symmetry_equiv_pos_as_xyz
'x, y, z'
'-x, -y, -z'

loop_
_atom_site_label
_atom_site_type_symbol
_atom_site_fract_x
_atom_site_fract_y
_atom_site_fract_z
_atom_site_U_iso_or_equiv
_atom_site_adp_type
_atom_site_occupancy
_atom_site_symmetry_multiplicity
_atom_site_calc_flag
_atom_site_refinement_flags
_atom_site_disorder_assembly
_atom_site_disorder_group
Fe1 Fe 0.93093(8) 0.57489(8) 0.28906(3) 0.04209(19) Uani 1 1 d . . .
Fe2 Fe 0.80844(8) 0.80806(8) 0.35739(3) 0.04072(19) Uani 1 1 d . . .
S1 S 0.94937(14) 0.64764(15) 0.40803(5) 0.0451(3) Uani 1 1 d . . .
S2 S 0.60883(15) 0.36488(14) 0.28912(6) 0.0453(3) Uani 1 1 d . . .
O1 O 0.7493(4) 0.9437(4) 0.28632(14) 0.0510(7) Uani 1 1 d . . .
O11 O 0.8902(6) 0.5419(7) 0.13345(19) 0.0948(13) Uani 1 1 d . . .
O12 O 1.2596(5) 0.9314(5) 0.2935(2) 0.0911(13) Uani 1 1 d . . .
O13 O 1.1589(5) 0.3483(6) 0.3008(2) 0.0795(11) Uani 1 1 d . . .
O14 O 1.1149(5) 1.1642(5) 0.43357(17) 0.0743(10) Uani 1 1 d . . .
O15 O 0.5091(6) 0.7902(7) 0.4469(2) 0.0991(14) Uani 1 1 d . . .
N1 N 0.4408(5) 0.5341(5) 0.16634(18) 0.0496(9) Uani 1 1 d . . .
N2 N 0.4286(5) 0.3699(5) 0.15419(18) 0.0529(9) Uani 1 1 d . A .
C1 C 0.5663(6) 0.6472(6) 0.2271(2) 0.0442(10) Uani 1 1 d . . .
C2 C 0.6305(6) 0.8394(6) 0.2319(2) 0.0469(10) Uani 1 1 d . . .
C3 C 0.5771(8) 0.9310(6) 0.1753(2) 0.0643(13) Uani 1 1 d . . .
H3A H 0.5364 1.0242 0.1963 0.096 Uiso 1 1 calc R . .
H3B H 0.4723 0.8393 0.1418 0.096 Uiso 1 1 calc R . .
H3C H 0.6883 0.9883 0.1515 0.096 Uiso 1 1 calc R . .
C4 C 0.6483(5) 0.5960(5) 0.2862(2) 0.0378(9) Uani 1 1 d . . .
C5 C 0.7775(6) 0.4321(6) 0.4313(2) 0.0560(12) Uani 1 1 d . . .
H5A H 0.8375 0.3437 0.4305 0.067 Uiso 1 1 calc R . .
H5B H 0.7506 0.4575 0.4793 0.067 Uiso 1 1 calc R . .
C6 C 0.5881(6) 0.3452(6) 0.3825(2) 0.0581(12) Uani 1 1 d . . .
H6A H 0.5026 0.4028 0.3986 0.070 Uiso 1 1 calc R . .
H6B H 0.5265 0.2142 0.3862 0.070 Uiso 1 1 calc R . .
C7 C 0.2855(7) 0.2528(6) 0.0906(2) 0.0612(13) Uani 1 1 d D . .
C8 C 0.226(4) 0.367(3) 0.0418(11) 0.077(5) Uani 0.64(4) 1 d PDU A 1
H8A H 0.1572 0.4298 0.0667 0.115 Uiso 0.64(4) 1 calc PR A 1
H8B H 0.1423 0.2848 0.0005 0.115 Uiso 0.64(4) 1 calc PR A 1
H8C H 0.3403 0.4568 0.0277 0.115 Uiso 0.64(4) 1 calc PR A 1
C9 C 0.399(4) 0.159(4) 0.0504(10) 0.077(4) Uani 0.64(4) 1 d PDU A 1
H9A H 0.5048 0.2507 0.0326 0.115 Uiso 0.64(4) 1 calc PR A 1
H9B H 0.3140 0.0677 0.0115 0.115 Uiso 0.64(4) 1 calc PR A 1
H9C H 0.4508 0.0987 0.0818 0.115 Uiso 0.64(4) 1 calc PR A 1
C10 C 0.112(3) 0.111(3) 0.1169(15) 0.105(7) Uani 0.64(4) 1 d PDU A 1
H10A H 0.1571 0.0549 0.1518 0.158 Uiso 0.64(4) 1 calc PR A 1
H10B H 0.0328 0.0165 0.0778 0.158 Uiso 0.64(4) 1 calc PR A 1
H10C H 0.0358 0.1720 0.1377 0.158 Uiso 0.64(4) 1 calc PR A 1
C8B C 0.158(6) 0.343(5) 0.062(2) 0.095(9) Uani 0.36(4) 1 d PDU A 2
H8D H 0.1099 0.3942 0.1008 0.142 Uiso 0.36(4) 1 calc PR A 2
H8E H 0.0499 0.2515 0.0299 0.142 Uiso 0.36(4) 1 calc PR A 2
H8F H 0.2331 0.4409 0.0378 0.142 Uiso 0.36(4) 1 calc PR A 2
C9B C 0.387(7) 0.186(7) 0.0346(19) 0.084(8) Uani 0.36(4) 1 d PDU A 2
H9D H 0.4861 0.1557 0.0572 0.125 Uiso 0.36(4) 1 calc PR A 2
H9E H 0.4462 0.2832 0.0075 0.125 Uiso 0.36(4) 1 calc PR A 2
H9F H 0.2935 0.0778 0.0037 0.125 Uiso 0.36(4) 1 calc PR A 2
C10B C 0.160(5) 0.088(5) 0.125(2) 0.089(7) Uani 0.36(4) 1 d PDU A 2
H10D H 0.2372 0.0242 0.1402 0.133 Uiso 0.36(4) 1 calc PR A 2
H10E H 0.0508 0.0038 0.0916 0.133 Uiso 0.36(4) 1 calc PR A 2
H10F H 0.1134 0.1341 0.1656 0.133 Uiso 0.36(4) 1 calc PR A 2
C11 C 0.9013(7) 0.5478(7) 0.1934(3) 0.0584(12) Uani 1 1 d . . .
C12 C 1.1256(7) 0.7994(7) 0.2935(2) 0.0605(12) Uani 1 1 d . . .
C13 C 1.0684(7) 0.4328(7) 0.2954(2) 0.0537(11) Uani 1 1 d . . .
C14 C 0.9996(6) 1.0266(6) 0.4042(2) 0.0501(11) Uani 1 1 d . . .
C15 C 0.6296(7) 0.8009(7) 0.4123(3) 0.0571(12) Uani 1 1 d . . .

loop_
_atom_site_aniso_label
_atom_site_aniso_U_11
_atom_site_aniso_U_22
_atom_site_aniso_U_33
_atom_site_aniso_U_23
_atom_site_aniso_U_13
_atom_site_aniso_U_12
Fe1 0.0375(3) 0.0447(3) 0.0406(4) 0.0069(3) 0.0056(3) 0.0130(3)
Fe2 0.0389(3) 0.0408(3) 0.0336(3) 0.0013(2) 0.0005(2) 0.0091(3)
S1 0.0366(6) 0.0525(6) 0.0381(6) 0.0080(5) -0.0014(4) 0.0104(5)
S2 0.0417(6) 0.0385(5) 0.0455(6) 0.0041(4) -0.0028(5) 0.0077(4)
O1 0.0614(19) 0.0440(16) 0.0407(16) 0.0022(13) -0.0039(14) 0.0173(14)
O11 0.096(3) 0.151(4) 0.047(2) 0.016(2) 0.016(2) 0.059(3)
O12 0.071(3) 0.067(2) 0.108(3) 0.011(2) 0.038(2) -0.005(2)
O13 0.069(2) 0.093(3) 0.097(3) 0.035(2) 0.024(2) 0.048(2)
O14 0.074(2) 0.056(2) 0.057(2) -0.0115(16) 0.0000(17) -0.0037(18)
O15 0.077(3) 0.140(4) 0.089(3) 0.019(3) 0.039(2) 0.048(3)
N1 0.050(2) 0.055(2) 0.041(2) -0.0026(16) -0.0056(16) 0.0228(18)
N2 0.054(2) 0.053(2) 0.043(2) -0.0072(17) -0.0091(17) 0.0204(18)
C1 0.043(2) 0.044(2) 0.040(2) -0.0011(18) -0.0019(18) 0.0151(19)
C2 0.054(3) 0.053(3) 0.038(2) 0.002(2) 0.005(2) 0.028(2)
C3 0.088(4) 0.058(3) 0.047(3) 0.005(2) -0.004(2) 0.032(3)
C4 0.031(2) 0.040(2) 0.037(2) 0.0032(17) 0.0019(16) 0.0101(17)
C5 0.055(3) 0.060(3) 0.043(3) 0.021(2) 0.001(2) 0.011(2)
C6 0.049(3) 0.054(3) 0.057(3) 0.021(2) 0.006(2) 0.003(2)
C7 0.064(3) 0.062(3) 0.044(3) -0.012(2) -0.015(2) 0.020(3)
C8 0.089(11) 0.086(7) 0.055(8) -0.008(6) -0.026(7) 0.048(8)
C9 0.124(8) 0.093(9) 0.025(7) -0.005(6) -0.019(7) 0.065(6)
C10 0.067(11) 0.128(10) 0.065(8) -0.005(7) -0.018(10) -0.007(9)
C8B 0.092(17) 0.103(13) 0.076(17) -0.036(11) -0.047(12) 0.050(14)
C9B 0.104(12) 0.114(16) 0.042(14) -0.002(12) -0.013(13) 0.063(10)
C10B 0.042(11) 0.110(12) 0.084(14) -0.028(10) -0.029(11) 0.018(9)
C11 0.053(3) 0.079(3) 0.050(3) 0.010(2) 0.009(2) 0.033(3)
C12 0.058(3) 0.061(3) 0.052(3) 0.008(2) 0.011(2) 0.013(3)
C13 0.048(3) 0.060(3) 0.053(3) 0.012(2) 0.012(2) 0.019(2)
C14 0.049(3) 0.054(3) 0.038(2) 0.004(2) 0.002(2) 0.014(2)
C15 0.048(3) 0.061(3) 0.053(3) 0.000(2) 0.000(2) 0.017(2)

loop_
_atom_type_symbol
_atom_type_description
_atom_type_scat_dispersion_real
_atom_type_scat_dispersion_imag
_atom_type_scat_source
C C 0.0033 0.0016 'International Tables Vol C Tables 4.2.6.8 and 6.1.1.4'
H H 0.0000 0.0000 'International Tables Vol C Tables 4.2.6.8 and 6.1.1.4'
N N 0.0061 0.0033 'International Tables Vol C Tables 4.2.6.8 and 6.1.1.4'
O O 0.0106 0.0060 'International Tables Vol C Tables 4.2.6.8 and 6.1.1.4'
S S 0.1246 0.1234 'International Tables Vol C Tables 4.2.6.8 and 6.1.1.4'
Fe Fe 0.3463 0.8444 'International Tables Vol C Tables 4.2.6.8 and 6.1.1.4'

loop_
_geom_angle_atom_site_label_1
_geom_angle_atom_site_label_2
_geom_angle_atom_site_label_3
_geom_angle
C12 Fe1 C11 89.7(2)
C12 Fe1 C13 100.4(2)
C11 Fe1 C13 96.0(2)
C12 Fe1 C4 110.9(2)
C11 Fe1 C4 88.09(17)
C13 Fe1 C4 148.51(17)
C12 Fe1 S1 86.62(15)
C11 Fe1 S1 170.21(16)
C13 Fe1 S1 93.61(15)
C4 Fe1 S1 84.79(10)
C12 Fe1 S2 155.80(17)
C11 Fe1 S2 92.10(16)
C13 Fe1 S2 103.41(14)
C4 Fe1 S2 45.14(10)
S1 Fe1 S2 87.64(4)
C12 Fe1 Fe2 75.41(16)
C11 Fe1 Fe2 117.00(15)
C13 Fe1 Fe2 146.49(15)
C4 Fe1 Fe2 46.26(10)
S1 Fe1 Fe2 53.26(3)
S2 Fe1 Fe2 82.33(3)
C15 Fe2 C14 96.8(2)
C15 Fe2 C4 97.96(18)
C14 Fe2 C4 163.88(18)
C15 Fe2 O1 99.81(18)
C14 Fe2 O1 89.46(16)
C4 Fe2 O1 81.74(14)
C15 Fe2 S1 101.76(16)
C14 Fe2 S1 90.58(14)
C4 Fe2 S1 92.64(12)
O1 Fe2 S1 158.27(10)
C15 Fe2 Fe1 138.23(16)
C14 Fe2 Fe1 115.52(14)
C4 Fe2 Fe1 55.08(11)
O1 Fe2 Fe1 105.87(9)
S1 Fe2 Fe1 55.00(3)
C5 S1 Fe2 113.86(15)
C5 S1 Fe1 102.64(15)
Fe2 S1 Fe1 71.73(4)
C4 S2 C6 103.6(2)
C4 S2 Fe1 63.07(12)
C6 S2 Fe1 104.50(14)
C4 S2 N2 73.25(15)
C6 S2 N2 148.18(17)
Fe1 S2 N2 101.96(8)
C2 O1 Fe2 114.5(3)
N2 N1 C1 115.8(3)
N1 N2 C7 113.6(3)
N1 N2 S2 97.6(2)
C7 N2 S2 144.8(3)
C2 C1 N1 117.9(4)
C2 C1 C4 112.5(3)
N1 C1 C4 129.6(4)
O1 C2 C1 118.2(4)
O1 C2 C3 118.1(4)
C1 C2 C3 123.6(4)
C1 C4 S2 121.6(3)
C1 C4 Fe2 112.8(3)
S2 C4 Fe2 125.7(2)
C1 C4 Fe1 122.3(3)
S2 C4 Fe1 71.79(14)
Fe2 C4 Fe1 78.66(13)
C6 C5 S1 113.4(3)
C5 C6 S2 115.2(3)
N2 C7 C8B 113.5(14)
N2 C7 C10 107.7(11)
C8B C7 C10 90.5(16)
N2 C7 C9B 111(2)
C8B C7 C9B 113.7(14)
C10 C7 C9B 119(3)
N2 C7 C9 103.1(11)
C8B C7 C9 129.0(16)
C10 C7 C9 111.2(11)
N2 C7 C8 113.6(8)
C10 C7 C8 112.5(9)
C9B C7 C8 92.5(15)
C9 C7 C8 108.3(9)
N2 C7 C10B 99.1(18)
C8B C7 C10B 108.9(15)
C9B C7 C10B 109.8(17)
C9 C7 C10B 98(2)
C8 C7 C10B 130.5(15)
O11 C11 Fe1 175.8(5)
O12 C12 Fe1 172.8(5)
O13 C13 Fe1 177.8(5)
O14 C14 Fe2 178.2(4)
O15 C15 Fe2 177.6(5)

loop_
_geom_bond_atom_site_label_1
_geom_bond_atom_site_label_2
_geom_bond_distance
Fe1 C12 1.791(5)
Fe1 C11 1.807(5)
Fe1 C13 1.812(5)
Fe1 C4 2.193(4)
Fe1 S1 2.2627(12)
Fe1 S2 2.3370(12)
Fe1 Fe2 2.6230(9)
Fe2 C15 1.754(5)
Fe2 C14 1.826(4)
Fe2 C4 1.933(4)
Fe2 O1 1.966(3)
Fe2 S1 2.2136(12)
S1 C5 1.821(4)
S2 C4 1.744(4)
S2 C6 1.829(4)
S2 N2 2.846(4)
O1 C2 1.281(5)
O11 C11 1.141(5)
O12 C12 1.131(5)
O13 C13 1.134(5)
O14 C14 1.136(5)
O15 C15 1.144(5)
N1 N2 1.257(5)
N1 C1 1.402(5)
N2 C7 1.500(5)
C1 C2 1.392(6)
C1 C4 1.428(5)
C2 C3 1.493(6)
C5 C6 1.502(6)
C7 C8B 1.514(13)
C7 C10 1.517(10)
C7 C9B 1.519(13)
C7 C9 1.528(10)
C7 C8 1.537(10)
C7 C10B 1.539(14)
